data_4320512
loop_
_publ_author_name
'Jaehong Han'
'Markos Koutmos'
'Saleem Al Ahmad'
'Dimitri Coucouvanis'

_publ_contact_author 'Dimitri Coucouvanis'
_publ_contact_author_address
;
  Dimitri Coucouvanis
  Department of Chemistry
  The University of Michigan
  Ann Arbor, MI 48109
  USA
;
_publ_contact_author_email dcouc@umich.edu
_publ_section_title
;
 Rational Synthesis of High Nuclearity Mo/Fe/S Clusters: The Reductive
 Coupling Approach in the Convenient Synthesis of (Cl4-cat)2Mo2Fe6S8(PR3)6
 [R = Et, nPr, nBu] and the New
 [(Cl4-cat)2Mo2Fe2S3O(PEt3)3Cl].1/2(Fe(PEt3)2(MeCN)4) and
 (Cl4-cat)2Mo2Fe3S5(PEt3)5 Clusters
;
_journal_name_full 'Inorganic Chemistry'
_journal_page_first 5985
_journal_page_last 5999
_journal_paper_doi 10.1021/ic0104914
_journal_volume 40
_journal_year 2001
_chemical_formula_sum 'C86 H166 Cl12 Fe6 Mo2 O4 P6 S8'
_chemical_formula_weight 2658.87
_chemical_name_common (Cl4-cat)2Mo2Fe6S8(PnBu3)6
_chemical_name_systematic
;
?
;
_space_group_IT_number 56
_symmetry_cell_setting orthorhombic
_symmetry_space_group_name_Hall '-P 2ab 2ac'
_symmetry_space_group_name_H-M 'P c c n'
_atom_sites_solution_hydrogens geom
_atom_sites_solution_primary direct
_atom_sites_solution_secondary difmap
_audit_creation_method SHELXL-97
_cell_angle_alpha 90.00
_cell_angle_beta 90.00
_cell_angle_gamma 90.00
_cell_formula_units_Z 4
_cell_length_a 16.7748(17)
_cell_length_b 24.543(3)
_cell_length_c 29.360(3)
_cell_measurement_temperature 158(2)
_cell_measurement_theta_max 26.43
_cell_measurement_theta_min 1.47
_cell_volume 12088(2)
_computing_structure_refinement 'SHELXL-97 (Sheldrick, 1997)'
_computing_structure_solution 'SHELXS-97 (Sheldrick, 1990)'
_diffrn_ambient_temperature 158(2)
_diffrn_measured_fraction_theta_full 0.998
_diffrn_measured_fraction_theta_max 0.998
_diffrn_radiation_monochromator graphite
_diffrn_radiation_source 'fine-focus sealed tube'
_diffrn_radiation_type MoK\a
_diffrn_radiation_wavelength 0.71073
_diffrn_reflns_av_R_equivalents 0.0602
_diffrn_reflns_av_sigmaI/netI 0.0313
_diffrn_reflns_limit_h_max 20
_diffrn_reflns_limit_h_min -21
_diffrn_reflns_limit_k_max 30
_diffrn_reflns_limit_k_min -28
_diffrn_reflns_limit_l_max 36
_diffrn_reflns_limit_l_min -36
_diffrn_reflns_number 120721
_diffrn_reflns_theta_full 26.43
_diffrn_reflns_theta_max 26.43
_diffrn_reflns_theta_min 1.47
_exptl_absorpt_coefficient_mu 1.423
_exptl_crystal_density_diffrn 1.461
_exptl_crystal_density_method 'not measured'
_exptl_crystal_F_000 5504
_exptl_crystal_size_max 0.38
_exptl_crystal_size_mid 0.36
_exptl_crystal_size_min 0.22
_refine_diff_density_max 2.970
_refine_diff_density_min -2.019
_refine_diff_density_rms 0.150
_refine_ls_extinction_method none
_refine_ls_goodness_of_fit_ref 1.027
_refine_ls_hydrogen_treatment mixed
_refine_ls_matrix_type full
_refine_ls_number_parameters 539
_refine_ls_number_reflns 12410
_refine_ls_number_restraints 0
_refine_ls_restrained_S_all 1.027
_refine_ls_R_factor_all 0.0962
_refine_ls_R_factor_gt 0.0761
_refine_ls_shift/su_max 0.680
_refine_ls_shift/su_mean 0.039
_refine_ls_structure_factor_coef Fsqd
_refine_ls_weighting_details 'calc w=1/[\s^2^(Fo^2^)+(0.1084P)^2^+100.6322P] where P=(Fo^2^+2Fc^2^)/3'
_refine_ls_weighting_scheme calc
_refine_ls_wR_factor_gt 0.2054
_refine_ls_wR_factor_ref 0.2215
_reflns_number_gt 9716
_reflns_number_total 12410
_reflns_threshold_expression >2sigma(I)
_cod_data_source_file ic0104914_2.cif
_cod_data_source_block compound_IIIc
_cod_depositor_comments
;
The following automatic conversions were performed:

'_symmetry_cell_setting' value 'Orthorhombic' changed to
'orthorhombic' according to the built-in table from CIF Core
dictionary named 'cif_core.dic' version 2.4.1 from 2010-06-29.

Automatic conversion script
Id: cif_fix_values 1646 2011-03-28 12:23:43Z adriana 
;
_cod_database_code 4320512

loop_
_symmetry_equiv_pos_as_xyz
'x, y, z'
'-x+1/2, -y+1/2, z'
'-x, y+1/2, -z+1/2'
'x+1/2, -y, -z+1/2'
'-x, -y, -z'
'x-1/2, y-1/2, -z'
'x, -y-1/2, z-1/2'
'-x-1/2, y, z-1/2'

loop_
_atom_site_label
_atom_site_type_symbol
_atom_site_fract_x
_atom_site_fract_y
_atom_site_fract_z
_atom_site_U_iso_or_equiv
_atom_site_adp_type
_atom_site_occupancy
_atom_site_symmetry_multiplicity
_atom_site_calc_flag
_atom_site_refinement_flags
_atom_site_disorder_assembly
_atom_site_disorder_group
Mo1 Mo 0.22029(3) 0.59139(2) 0.144150(17) 0.02511(15) Uani 1 1 d . . .
Fe1 Fe 0.26211(5) 0.69663(3) 0.13863(3) 0.0251(2) Uani 1 1 d . . .
Fe2 Fe 0.13682(6) 0.66818(4) 0.18584(3) 0.0289(2) Uani 1 1 d . . .
Fe3 Fe 0.13306(6) 0.66222(4) 0.09667(3) 0.0287(2) Uani 1 1 d . . .
S1 S 0.07699(10) 0.60365(7) 0.14508(6) 0.0335(4) Uani 1 1 d . . .
S2 S 0.26298(10) 0.64880(6) 0.20407(5) 0.0289(3) Uani 1 1 d . . .
S3 S 0.25809(10) 0.64042(7) 0.07794(5) 0.0296(3) Uani 1 1 d . . .
S4 S 0.13595(9) 0.74279(6) 0.13764(6) 0.0298(3) Uani 1 1 d . . .
Cl1 Cl 0.16137(15) 0.44354(8) 0.25893(6) 0.0524(5) Uani 1 1 d . . .
Cl2 Cl 0.09699(18) 0.33695(9) 0.21273(8) 0.0700(7) Uani 1 1 d . . .
Cl3 Cl 0.09856(16) 0.32683(8) 0.10634(8) 0.0591(6) Uani 1 1 d . . .
Cl4 Cl 0.15686(13) 0.42715(8) 0.04735(6) 0.0461(5) Uani 1 1 d . . .
P1 P 0.36459(11) 0.55564(7) 0.14448(6) 0.0324(4) Uani 1 1 d . . .
P2 P 0.05049(14) 0.67236(10) 0.03241(8) 0.0507(6) Uani 1 1 d . . .
P3 P 0.07449(11) 0.68785(7) 0.25493(6) 0.0326(4) Uani 1 1 d . . .
O1 O 0.2057(3) 0.52940(18) 0.19235(14) 0.0311(10) Uani 1 1 d . . .
O2 O 0.2017(3) 0.52269(17) 0.10349(14) 0.0306(10) Uani 1 1 d . . .
C1 C 0.1794(4) 0.4830(2) 0.1746(2) 0.0291(13) Uani 1 1 d . . .
C2 C 0.1564(4) 0.4383(3) 0.2002(2) 0.0344(15) Uani 1 1 d . . .
C3 C 0.1301(5) 0.3900(3) 0.1790(3) 0.0400(17) Uani 1 1 d . . .
C4 C 0.1288(5) 0.3869(3) 0.1321(3) 0.0392(16) Uani 1 1 d . . .
C5 C 0.1539(4) 0.4308(3) 0.1061(2) 0.0313(14) Uani 1 1 d . . .
C6 C 0.1781(4) 0.4797(2) 0.1266(2) 0.0285(13) Uani 1 1 d . . .
C7 C 0.4404(4) 0.6076(3) 0.1372(3) 0.0395(16) Uani 1 1 d . . .
H7A H 0.4297 0.6268 0.1082 0.047 Uiso 1 1 calc R . .
H7B H 0.4342 0.6345 0.1621 0.047 Uiso 1 1 calc R . .
C8 C 0.5278(5) 0.5886(4) 0.1368(3) 0.053(2) Uani 1 1 d . . .
H8A H 0.5398 0.5702 0.1660 0.063 Uiso 1 1 calc R . .
H8B H 0.5349 0.5616 0.1121 0.063 Uiso 1 1 calc R . .
C9 C 0.5860(6) 0.6340(5) 0.1300(8) 0.147(9) Uani 1 1 d . . .
H9A H 0.6244 0.6285 0.1552 0.177 Uiso 1 1 calc R . .
H9B H 0.6149 0.6228 0.1021 0.177 Uiso 1 1 calc R . .
C10 C 0.5840(9) 0.6779(8) 0.1268(15) 0.37(3) Uani 1 1 d . . .
H10A H 0.6384 0.6921 0.1243 0.549 Uiso 1 1 calc R . .
H10B H 0.5581 0.6935 0.1537 0.549 Uiso 1 1 calc R . .
H10C H 0.5537 0.6878 0.0995 0.549 Uiso 1 1 calc R . .
C11 C 0.3935(5) 0.5166(3) 0.1949(3) 0.0459(18) Uani 1 1 d . . .
H11A H 0.3538 0.4873 0.1994 0.055 Uiso 1 1 calc R . .
H11B H 0.4453 0.4989 0.1885 0.055 Uiso 1 1 calc R . .
C12 C 0.4013(7) 0.5477(4) 0.2393(3) 0.068(3) Uani 1 1 d . . .
H12A H 0.3474 0.5578 0.2501 0.081 Uiso 1 1 calc R . .
H12B H 0.4311 0.5819 0.2336 0.081 Uiso 1 1 calc R . .
C13 C 0.4450(9) 0.5144(5) 0.2777(4) 0.082(3) Uani 1 1 d . . .
H13A H 0.4968 0.5007 0.2662 0.099 Uiso 1 1 calc R . .
H13B H 0.4552 0.5380 0.3043 0.099 Uiso 1 1 calc R . .
C14 C 0.3992(10) 0.4732(9) 0.2895(6) 0.141(7) Uani 1 1 d . . .
H14A H 0.4260 0.4516 0.3130 0.211 Uiso 1 1 calc R . .
H14B H 0.3889 0.4503 0.2628 0.211 Uiso 1 1 calc R . .
H14C H 0.3486 0.4871 0.3014 0.211 Uiso 1 1 calc R . .
C15 C 0.3840(5) 0.5041(3) 0.1014(3) 0.0423(18) Uani 1 1 d . . .
H15A H 0.4389 0.4902 0.1059 0.051 Uiso 1 1 calc R . .
H15B H 0.3471 0.4732 0.1066 0.051 Uiso 1 1 calc R . .
C16 C 0.3758(5) 0.5218(4) 0.0522(3) 0.051(2) Uani 1 1 d . . .
H16A H 0.3229 0.5389 0.0477 0.061 Uiso 1 1 calc R . .
H16B H 0.4171 0.5494 0.0452 0.061 Uiso 1 1 calc R . .
C17 C 0.3847(6) 0.4738(4) 0.0199(3) 0.066(3) Uani 1 1 d . . .
H17A H 0.4387 0.4580 0.0234 0.079 Uiso 1 1 calc R . .
H17B H 0.3454 0.4453 0.0282 0.079 Uiso 1 1 calc R . .
C18 C 0.3722(8) 0.4902(6) -0.0299(4) 0.099(5) Uani 1 1 d . . .
H18A H 0.3782 0.4580 -0.0494 0.149 Uiso 1 1 calc R . .
H18B H 0.4118 0.5177 -0.0385 0.149 Uiso 1 1 calc R . .
H18C H 0.3185 0.5053 -0.0337 0.149 Uiso 1 1 calc R . .
C19 C -0.0539(7) 0.6554(6) 0.0454(6) 0.113(5) Uani 1 1 d . . .
H19A H -0.0779 0.6440 0.0161 0.135 Uiso 1 1 calc R . .
H19B H -0.0520 0.6224 0.0647 0.135 Uiso 1 1 calc R . .
C20 C -0.1020(14) 0.6852(6) 0.0630(14) 0.34(3) Uani 1 1 d . . .
H20A H -0.0979 0.7205 0.0469 0.408 Uiso 1 1 calc R . .
H20B H -0.0830 0.6915 0.0944 0.408 Uiso 1 1 calc R . .
C21 C -0.1930(13) 0.6722(8) 0.0668(12) 0.26(2) Uani 1 1 d . . .
H21A H -0.2181 0.6701 0.0363 0.313 Uiso 1 1 calc R . .
H21B H -0.2210 0.7001 0.0852 0.313 Uiso 1 1 calc R . .
C22 C -0.1939(18) 0.6121(12) 0.0925(15) 0.35(3) Uani 1 1 d . . .
H22A H -0.2489 0.5990 0.0949 0.521 Uiso 1 1 calc R . .
H22B H -0.1710 0.6157 0.1231 0.521 Uiso 1 1 calc R . .
H22C H -0.1622 0.5861 0.0748 0.521 Uiso 1 1 calc R . .
C23 C 0.0442(6) 0.7412(4) 0.0079(4) 0.066(3) Uani 1 1 d . . .
H23A H 0.0084 0.7400 -0.0188 0.079 Uiso 1 1 calc R . .
H23B H 0.0195 0.7657 0.0307 0.079 Uiso 1 1 calc R . .
C24 C 0.1218(6) 0.7652(4) -0.0064(3) 0.057(2) Uani 1 1 d . . .
H24A H 0.1486 0.7396 -0.0275 0.068 Uiso 1 1 calc R . .
H24B H 0.1563 0.7694 0.0207 0.068 Uiso 1 1 calc R . .
C25 C 0.1135(7) 0.8208(5) -0.0300(4) 0.073(3) Uani 1 1 d . . .
H25A H 0.0745 0.8171 -0.0551 0.088 Uiso 1 1 calc R . .
H25B H 0.0909 0.8469 -0.0078 0.088 Uiso 1 1 calc R . .
C26 C 0.1860(8) 0.8441(5) -0.0485(4) 0.089(4) Uani 1 1 d . . .
H26A H 0.1741 0.8796 -0.0622 0.133 Uiso 1 1 calc R . .
H26B H 0.2078 0.8197 -0.0718 0.133 Uiso 1 1 calc R . .
H26C H 0.2251 0.8488 -0.0240 0.133 Uiso 1 1 calc R . .
C27 C 0.0747(8) 0.6289(4) -0.0159(3) 0.077(3) Uani 1 1 d . . .
H27A H 0.0315 0.6320 -0.0387 0.092 Uiso 1 1 calc R . .
H27B H 0.1243 0.6424 -0.0301 0.092 Uiso 1 1 calc R . .
C28 C 0.0856(9) 0.5695(4) -0.0041(4) 0.085(4) Uani 1 1 d . . .
H28A H 0.0338 0.5546 0.0063 0.102 Uiso 1 1 calc R . .
H28B H 0.1236 0.5666 0.0216 0.102 Uiso 1 1 calc R . .
C29 C 0.1173(9) 0.5335(5) -0.0451(3) 0.090(4) Uani 1 1 d . . .
H29A H 0.1656 0.5508 -0.0580 0.108 Uiso 1 1 calc R . .
H29B H 0.1329 0.4972 -0.0333 0.108 Uiso 1 1 calc R . .
C30 C 0.0587(9) 0.5263(6) -0.0814(4) 0.105(5) Uani 1 1 d . . .
H30A H 0.0821 0.5047 -0.1060 0.158 Uiso 1 1 calc R . .
H30B H 0.0428 0.5621 -0.0932 0.158 Uiso 1 1 calc R . .
H30C H 0.0118 0.5074 -0.0693 0.158 Uiso 1 1 calc R . .
C31 C 0.1271(5) 0.7391(3) 0.2882(3) 0.0478(19) Uani 1 1 d . . .
H31A H 0.1831 0.7272 0.2916 0.057 Uiso 1 1 calc R . .
H31B H 0.1275 0.7735 0.2705 0.057 Uiso 1 1 calc R . .
C32 C 0.0937(6) 0.7512(4) 0.3355(3) 0.061(2) Uani 1 1 d . . .
H32A H 0.0373 0.7625 0.3325 0.073 Uiso 1 1 calc R . .
H32B H 0.0949 0.7174 0.3538 0.073 Uiso 1 1 calc R . .
C33 C 0.1389(8) 0.7953(5) 0.3609(4) 0.078(3) Uani 1 1 d . . .
H33A H 0.1179 0.7978 0.3924 0.093 Uiso 1 1 calc R . .
H33B H 0.1958 0.7848 0.3629 0.093 Uiso 1 1 calc R . .
C34 C 0.1330(8) 0.8497(5) 0.3390(5) 0.090(4) Uani 1 1 d . . .
H34A H 0.1638 0.8763 0.3567 0.134 Uiso 1 1 calc R . .
H34B H 0.0771 0.8611 0.3380 0.134 Uiso 1 1 calc R . .
H34C H 0.1543 0.8478 0.3080 0.134 Uiso 1 1 calc R . .
C35 C 0.0614(5) 0.6289(3) 0.2920(3) 0.0450(18) Uani 1 1 d . . .
H35A H 0.0306 0.6404 0.3191 0.054 Uiso 1 1 calc R . .
H35B H 0.0292 0.6014 0.2756 0.054 Uiso 1 1 calc R . .
C36 C 0.1367(5) 0.6025(3) 0.3078(3) 0.0479(19) Uani 1 1 d . . .
H36A H 0.1696 0.6298 0.3239 0.057 Uiso 1 1 calc R . .
H36B H 0.1672 0.5899 0.2809 0.057 Uiso 1 1 calc R . .
C37 C 0.1223(5) 0.5543(3) 0.3393(3) 0.0469(19) Uani 1 1 d . . .
H37A H 0.0916 0.5668 0.3662 0.056 Uiso 1 1 calc R . .
H37B H 0.0898 0.5267 0.3232 0.056 Uiso 1 1 calc R . .
C38 C 0.1990(6) 0.5283(4) 0.3552(3) 0.058(2) Uani 1 1 d . . .
H38A H 0.1869 0.4978 0.3756 0.087 Uiso 1 1 calc R . .
H38B H 0.2312 0.5553 0.3715 0.087 Uiso 1 1 calc R . .
H38C H 0.2289 0.5149 0.3288 0.087 Uiso 1 1 calc R . .
C39 C -0.0253(5) 0.7149(4) 0.2485(3) 0.057(2) Uani 1 1 d . . .
H39A H -0.0488 0.7197 0.2791 0.069 Uiso 1 1 calc R . .
H39B H -0.0216 0.7514 0.2342 0.069 Uiso 1 1 calc R . .
C40 C -0.0800(6) 0.6810(6) 0.2210(5) 0.097(5) Uani 1 1 d . . .
H40A H -0.0827 0.6441 0.2345 0.116 Uiso 1 1 calc R . .
H40B H -0.0579 0.6773 0.1898 0.116 Uiso 1 1 calc R . .
C41 C -0.1624(9) 0.7036(9) 0.2178(7) 0.165(10) Uani 1 1 d . . .
H41A H -0.1602 0.7407 0.2046 0.198 Uiso 1 1 calc R . .
H41B H -0.1855 0.7064 0.2487 0.198 Uiso 1 1 calc R . .
C42 C -0.214(3) 0.6684(16) 0.1889(14) 0.34(2) Uiso 1 1 d . . .
H42A H -0.2676 0.6848 0.1867 0.504 Uiso 1 1 calc R . .
H42B H -0.2186 0.6322 0.2027 0.504 Uiso 1 1 calc R . .
H42C H -0.1913 0.6653 0.1584 0.504 Uiso 1 1 calc R . .
C43 C -0.1816(14) 0.6752(10) 0.3992(8) 0.182(9) Uiso 1 1 d . . .
H43A H -0.2017 0.7131 0.4011 0.218 Uiso 1 1 calc R . .
H43B H -0.2124 0.6501 0.4188 0.218 Uiso 1 1 calc R . .
Cl5 Cl -0.0835(4) 0.6692(3) 0.4033(2) 0.185(2) Uiso 1 1 d . . .
Cl6 Cl -0.1626(10) 0.6484(7) 0.3361(6) 0.399(8) Uiso 1 1 d . . .

loop_
_atom_site_aniso_label
_atom_site_aniso_U_11
_atom_site_aniso_U_22
_atom_site_aniso_U_33
_atom_site_aniso_U_23
_atom_site_aniso_U_13
_atom_site_aniso_U_12
Mo1 0.0324(3) 0.0197(3) 0.0232(3) -0.00242(19) 0.0026(2) -0.0012(2)
Fe1 0.0265(5) 0.0202(4) 0.0286(5) -0.0009(3) 0.0011(3) 0.0001(3)
Fe2 0.0326(5) 0.0261(5) 0.0280(5) -0.0031(4) 0.0050(4) -0.0001(4)
Fe3 0.0295(5) 0.0280(5) 0.0286(5) -0.0003(4) -0.0009(4) -0.0025(4)
S1 0.0325(8) 0.0317(8) 0.0362(9) -0.0024(7) 0.0051(7) -0.0063(7)
S2 0.0360(9) 0.0234(8) 0.0272(8) -0.0033(6) 0.0008(6) 0.0006(6)
S3 0.0333(8) 0.0275(8) 0.0280(8) -0.0011(6) 0.0049(6) -0.0011(6)
S4 0.0276(8) 0.0229(8) 0.0388(9) -0.0004(6) 0.0003(6) 0.0004(6)
Cl1 0.0841(15) 0.0436(11) 0.0296(9) 0.0071(8) -0.0003(9) -0.0163(10)
Cl2 0.112(2) 0.0428(12) 0.0549(13) 0.0147(10) -0.0051(13) -0.0362(13)
Cl3 0.0857(16) 0.0335(10) 0.0582(13) -0.0070(9) -0.0081(11) -0.0260(10)
Cl4 0.0675(13) 0.0379(10) 0.0328(9) -0.0110(7) -0.0010(8) -0.0122(9)
P1 0.0381(9) 0.0258(8) 0.0333(9) -0.0047(7) -0.0002(7) 0.0050(7)
P2 0.0522(13) 0.0533(13) 0.0466(12) 0.0110(10) -0.0183(10) -0.0149(10)
P3 0.0370(9) 0.0306(9) 0.0301(9) -0.0046(7) 0.0057(7) 0.0039(7)
O1 0.045(3) 0.027(2) 0.021(2) 0.0010(17) 0.0009(19) -0.005(2)
O2 0.043(3) 0.023(2) 0.026(2) -0.0050(17) 0.0023(19) -0.0059(19)
C1 0.033(3) 0.020(3) 0.034(3) 0.002(3) -0.001(3) 0.000(3)
C2 0.043(4) 0.035(4) 0.025(3) 0.002(3) 0.001(3) -0.003(3)
C3 0.049(4) 0.024(3) 0.046(4) 0.003(3) -0.003(3) -0.010(3)
C4 0.043(4) 0.028(3) 0.047(4) -0.004(3) -0.003(3) -0.012(3)
C5 0.037(4) 0.030(3) 0.027(3) -0.007(3) -0.003(3) -0.002(3)
C6 0.031(3) 0.018(3) 0.036(3) -0.002(3) 0.001(3) -0.002(2)
C7 0.038(4) 0.030(4) 0.050(4) 0.000(3) -0.001(3) 0.004(3)
C8 0.034(4) 0.048(5) 0.076(6) -0.004(4) -0.004(4) 0.008(3)
C9 0.028(5) 0.055(7) 0.36(3) 0.011(12) 0.006(9) 0.001(5)
C10 0.041(8) 0.093(14) 0.97(9) 0.18(3) 0.04(2) 0.007(8)
C11 0.056(5) 0.036(4) 0.046(4) 0.003(3) -0.001(4) 0.014(4)
C12 0.112(8) 0.056(6) 0.035(4) 0.000(4) -0.011(5) 0.025(6)
C13 0.105(10) 0.075(8) 0.067(7) 0.010(6) 0.001(7) 0.002(7)
C14 0.096(12) 0.23(2) 0.099(12) -0.005(14) -0.003(9) 0.024(14)
C15 0.041(4) 0.038(4) 0.049(4) -0.019(3) 0.001(3) 0.007(3)
C16 0.044(4) 0.065(6) 0.043(4) -0.020(4) 0.000(3) 0.015(4)
C17 0.073(6) 0.077(7) 0.048(5) -0.031(5) -0.002(4) 0.019(5)
C18 0.108(10) 0.137(12) 0.053(6) -0.043(7) -0.008(6) 0.037(9)
C19 0.060(7) 0.123(11) 0.156(13) 0.067(10) -0.054(8) -0.026(7)
C20 0.19(2) 0.056(9) 0.77(8) -0.09(2) 0.32(4) -0.027(11)
C21 0.151(18) 0.105(14) 0.53(5) -0.07(2) 0.22(3) -0.048(14)
C22 0.25(3) 0.21(3) 0.59(7) -0.13(4) 0.28(4) -0.05(3)
C23 0.068(6) 0.062(6) 0.067(6) 0.023(5) -0.024(5) -0.002(5)
C24 0.068(6) 0.057(5) 0.045(5) 0.008(4) -0.012(4) -0.010(4)
C25 0.078(7) 0.075(7) 0.067(6) 0.029(6) -0.013(5) -0.008(6)
C26 0.117(10) 0.091(8) 0.059(6) 0.024(6) -0.009(7) -0.028(8)
C27 0.112(9) 0.068(7) 0.051(5) 0.014(5) -0.033(6) -0.031(6)
C28 0.135(11) 0.056(6) 0.064(7) -0.001(5) -0.029(7) -0.013(7)
C29 0.166(13) 0.058(6) 0.046(6) 0.000(5) -0.020(7) 0.002(7)
C30 0.140(13) 0.101(10) 0.075(8) -0.008(7) 0.008(8) -0.007(9)
C31 0.059(5) 0.043(4) 0.042(4) -0.012(3) 0.002(4) -0.001(4)
C32 0.075(6) 0.051(5) 0.056(5) -0.017(4) 0.005(5) 0.003(5)
C33 0.091(8) 0.078(8) 0.063(6) -0.029(6) -0.022(6) 0.012(6)
C34 0.101(9) 0.063(7) 0.105(10) -0.017(7) -0.010(8) -0.004(6)
C35 0.055(5) 0.041(4) 0.039(4) 0.005(3) 0.010(3) -0.006(4)
C36 0.053(5) 0.043(4) 0.048(5) 0.007(4) 0.009(4) 0.001(4)
C37 0.056(5) 0.047(5) 0.038(4) 0.009(3) 0.006(4) -0.003(4)
C38 0.068(6) 0.056(5) 0.050(5) 0.004(4) -0.007(4) 0.005(5)
C39 0.049(5) 0.074(6) 0.049(5) -0.015(4) 0.005(4) 0.020(4)
C40 0.047(6) 0.142(12) 0.101(9) -0.053(9) -0.017(6) 0.033(7)
C41 0.090(11) 0.22(2) 0.183(18) -0.101(17) -0.078(12) 0.064(12)

loop_
_atom_type_symbol
_atom_type_description
_atom_type_scat_dispersion_real
_atom_type_scat_dispersion_imag
_atom_type_scat_source
C C 0.0033 0.0016 'International Tables Vol C Tables 4.2.6.8 and 6.1.1.4'
H H 0.0000 0.0000 'International Tables Vol C Tables 4.2.6.8 and 6.1.1.4'
O O 0.0106 0.0060 'International Tables Vol C Tables 4.2.6.8 and 6.1.1.4'
P P 0.1023 0.0942 'International Tables Vol C Tables 4.2.6.8 and 6.1.1.4'
S S 0.1246 0.1234 'International Tables Vol C Tables 4.2.6.8 and 6.1.1.4'
Cl Cl 0.1484 0.1585 'International Tables Vol C Tables 4.2.6.8 and 6.1.1.4'
Fe Fe 0.3463 0.8444 'International Tables Vol C Tables 4.2.6.8 and 6.1.1.4'
Mo Mo -1.6832 0.6857 'International Tables Vol C Tables 4.2.6.8 and 6.1.1.4'

loop_
_geom_angle_atom_site_label_1
_geom_angle_atom_site_label_2
_geom_angle_atom_site_label_3
_geom_angle
_geom_angle_site_symmetry_1
_geom_angle_site_symmetry_3
_geom_angle_publ_flag
O1 Mo1 O2 77.42(17) . . ?
O1 Mo1 S2 88.03(13) . . ?
O2 Mo1 S2 161.99(13) . . ?
O1 Mo1 S3 162.62(13) . . ?
O2 Mo1 S3 88.92(13) . . ?
S2 Mo1 S3 103.08(6) . . ?
O1 Mo1 S1 88.07(14) . . ?
O2 Mo1 S1 87.64(14) . . ?
S2 Mo1 S1 102.60(6) . . ?
S3 Mo1 S1 102.20(6) . . ?
O1 Mo1 P1 81.95(14) . . ?
O2 Mo1 P1 82.37(14) . . ?
S2 Mo1 P1 85.16(6) . . ?
S3 Mo1 P1 85.68(6) . . ?
S1 Mo1 P1 167.18(6) . . ?
O1 Mo1 Fe2 98.22(13) . . ?
O2 Mo1 Fe2 139.45(13) . . ?
S2 Mo1 Fe2 52.56(5) . . ?
S3 Mo1 Fe2 99.15(5) . . ?
S1 Mo1 Fe2 51.81(5) . . ?
P1 Mo1 Fe2 137.56(5) . . ?
O1 Mo1 Fe3 139.78(14) . . ?
O2 Mo1 Fe3 98.38(13) . . ?
S2 Mo1 Fe3 99.59(5) . . ?
S3 Mo1 Fe3 52.23(5) . . ?
S1 Mo1 Fe3 51.70(5) . . ?
P1 Mo1 Fe3 137.75(5) . . ?
Fe2 Mo1 Fe3 59.16(3) . . ?
O1 Mo1 Fe1 140.53(12) . . ?
O2 Mo1 Fe1 141.43(12) . . ?
S2 Mo1 Fe1 52.54(4) . . ?
S3 Mo1 Fe1 52.55(4) . . ?
S1 Mo1 Fe1 98.09(5) . . ?
P1 Mo1 Fe1 94.73(5) . . ?
Fe2 Mo1 Fe1 58.71(3) . . ?
Fe3 Mo1 Fe1 58.93(3) . . ?
S2 Fe1 S3 110.83(7) . . ?
S2 Fe1 S4 110.38(7) . 2_565 ?
S3 Fe1 S4 114.45(7) . 2_565 ?
S2 Fe1 S4 105.20(7) . . ?
S3 Fe1 S4 104.64(7) . . ?
S4 Fe1 S4 110.82(6) 2_565 . ?
S2 Fe1 Fe2 54.07(5) . . ?
S3 Fe1 Fe2 103.40(6) . . ?
S4 Fe1 Fe2 142.11(6) 2_565 . ?
S4 Fe1 Fe2 54.79(5) . . ?
S2 Fe1 Fe3 103.75(6) . . ?
S3 Fe1 Fe3 53.75(5) . . ?
S4 Fe1 Fe3 145.66(6) 2_565 . ?
S4 Fe1 Fe3 54.57(5) . . ?
Fe2 Fe1 Fe3 60.04(4) . . ?
S2 Fe1 Fe1 121.08(4) . 2_565 ?
S3 Fe1 Fe1 126.88(5) . 2_565 ?
S4 Fe1 Fe1 57.81(5) 2_565 2_565 ?
S4 Fe1 Fe1 53.02(5) . 2_565 ?
Fe2 Fe1 Fe1 98.09(4) . 2_565 ?
Fe3 Fe1 Fe1 101.02(5) . 2_565 ?
S2 Fe1 Mo1 56.49(4) . . ?
S3 Fe1 Mo1 56.67(5) . . ?
S4 Fe1 Mo1 146.12(6) 2_565 . ?
S4 Fe1 Mo1 102.98(5) . . ?
Fe2 Fe1 Mo1 60.00(3) . . ?
Fe3 Fe1 Mo1 60.24(3) . . ?
Fe1 Fe1 Mo1 155.75(6) 2_565 . ?
S1 Fe2 S2 113.87(7) . . ?
S1 Fe2 S4 103.38(7) . . ?
S2 Fe2 S4 108.71(7) . . ?
S1 Fe2 P3 114.39(7) . . ?
S2 Fe2 P3 105.10(7) . . ?
S4 Fe2 P3 111.43(7) . . ?
S1 Fe2 Fe1 105.53(6) . . ?
S2 Fe2 Fe1 54.68(5) . . ?
S4 Fe2 Fe1 57.94(5) . . ?
P3 Fe2 Fe1 140.06(6) . . ?
S1 Fe2 Fe3 54.01(5) . . ?
S2 Fe2 Fe3 104.47(6) . . ?
S4 Fe2 Fe3 55.50(5) . . ?
P3 Fe2 Fe3 150.32(7) . . ?
Fe1 Fe2 Fe3 60.31(3) . . ?
S1 Fe2 Mo1 58.87(5) . . ?
S2 Fe2 Mo1 57.20(5) . . ?
S4 Fe2 Mo1 106.48(5) . . ?
P3 Fe2 Mo1 141.85(6) . . ?
Fe1 Fe2 Mo1 61.29(3) . . ?
Fe3 Fe2 Mo1 60.76(3) . . ?
S1 Fe3 S3 113.50(7) . . ?
S1 Fe3 S4 103.20(7) . . ?
S3 Fe3 S4 108.23(7) . . ?
S1 Fe3 P2 109.32(8) . . ?
S3 Fe3 P2 112.38(9) . . ?
S4 Fe3 P2 109.78(8) . . ?
S1 Fe3 Fe2 53.83(5) . . ?
S3 Fe3 Fe2 103.68(6) . . ?
S4 Fe3 Fe2 55.47(5) . . ?
P2 Fe3 Fe2 143.93(8) . . ?
S1 Fe3 Fe1 104.81(6) . . ?
S3 Fe3 Fe1 54.49(5) . . ?
S4 Fe3 Fe1 57.66(5) . . ?
P2 Fe3 Fe1 145.68(7) . . ?
Fe2 Fe3 Fe1 59.65(3) . . ?
S1 Fe3 Mo1 58.52(5) . . ?
S3 Fe3 Mo1 57.11(5) . . ?
S4 Fe3 Mo1 105.89(5) . . ?
P2 Fe3 Mo1 144.21(7) . . ?
Fe2 Fe3 Mo1 60.08(3) . . ?
Fe1 Fe3 Mo1 60.83(3) . . ?
Fe2 S1 Fe3 72.16(6) . . ?
Fe2 S1 Mo1 69.32(6) . . ?
Fe3 S1 Mo1 69.78(5) . . ?
Fe2 S2 Fe1 71.25(6) . . ?
Fe2 S2 Mo1 70.24(5) . . ?
Fe1 S2 Mo1 70.97(5) . . ?
Fe3 S3 Fe1 71.76(6) . . ?
Fe3 S3 Mo1 70.66(5) . . ?
Fe1 S3 Mo1 70.78(5) . . ?
Fe1 S4 Fe2 120.43(8) 2_565 . ?
Fe1 S4 Fe3 125.66(8) 2_565 . ?
Fe2 S4 Fe3 69.03(6) . . ?
Fe1 S4 Fe1 69.17(6) 2_565 . ?
Fe2 S4 Fe1 67.27(5) . . ?
Fe3 S4 Fe1 67.77(5) . . ?
C7 P1 C11 106.1(4) . . ?
C7 P1 C15 106.4(4) . . ?
C11 P1 C15 98.7(4) . . ?
C7 P1 Mo1 114.8(2) . . ?
C11 P1 Mo1 115.5(3) . . ?
C15 P1 Mo1 113.8(3) . . ?
C27 P2 C19 103.9(7) . . ?
C27 P2 C23 104.3(5) . . ?
C19 P2 C23 103.5(5) . . ?
C27 P2 Fe3 115.5(4) . . ?
C19 P2 Fe3 111.8(5) . . ?
C23 P2 Fe3 116.4(3) . . ?
C35 P3 C31 106.6(4) . . ?
C35 P3 C39 104.0(4) . . ?
C31 P3 C39 104.5(4) . . ?
C35 P3 Fe2 114.1(3) . . ?
C31 P3 Fe2 113.1(3) . . ?
C39 P3 Fe2 113.5(3) . . ?
C1 O1 Mo1 113.4(4) . . ?
C6 O2 Mo1 113.4(4) . . ?
O1 C1 C2 124.1(6) . . ?
O1 C1 C6 116.5(5) . . ?
C2 C1 C6 119.5(6) . . ?
C1 C2 C3 121.0(6) . . ?
C1 C2 Cl1 117.9(5) . . ?
C3 C2 Cl1 121.1(5) . . ?
C4 C3 C2 119.5(6) . . ?
C4 C3 Cl2 121.6(5) . . ?
C2 C3 Cl2 118.8(6) . . ?
C5 C4 C3 120.1(6) . . ?
C5 C4 Cl3 120.6(6) . . ?
C3 C4 Cl3 119.3(6) . . ?
C4 C5 C6 121.2(6) . . ?
C4 C5 Cl4 121.2(5) . . ?
C6 C5 Cl4 117.6(5) . . ?
O2 C6 C1 117.7(5) . . ?
O2 C6 C5 123.6(6) . . ?
C1 C6 C5 118.7(6) . . ?
C8 C7 P1 117.2(5) . . ?
C9 C8 C7 113.5(8) . . ?
C10 C9 C8 137.2(13) . . ?
C12 C11 P1 117.0(6) . . ?
C11 C12 C13 113.1(8) . . ?
C14 C13 C12 108.4(13) . . ?
C16 C15 P1 116.6(6) . . ?
C17 C16 C15 111.3(8) . . ?
C18 C17 C16 112.3(9) . . ?
C20 C19 P2 126.1(15) . . ?
C19 C20 C21 124(2) . . ?
C20 C21 C22 103(2) . . ?
C24 C23 P2 115.1(7) . . ?
C23 C24 C25 113.6(8) . . ?
C26 C25 C24 116.3(10) . . ?
C28 C27 P2 114.5(7) . . ?
C27 C28 C29 113.9(9) . . ?
C30 C29 C28 113.2(12) . . ?
C32 C31 P3 116.5(6) . . ?
C33 C32 C31 113.8(9) . . ?
C34 C33 C32 113.3(9) . . ?
C36 C35 P3 115.4(6) . . ?
C35 C36 C37 113.1(7) . . ?
C38 C37 C36 112.4(7) . . ?
C40 C39 P3 115.2(7) . . ?
C39 C40 C41 113.6(11) . . ?
C40 C41 C42 111(2) . . ?
Cl5 C43 Cl6 83.0(12) . . ?

loop_
_geom_bond_atom_site_label_1
_geom_bond_atom_site_label_2
_geom_bond_distance
_geom_bond_site_symmetry_2
_geom_bond_publ_flag
Mo1 O1 2.092(4) . ?
Mo1 O2 2.089(4) . ?
Mo1 S2 2.3650(16) . ?
Mo1 S3 2.3725(17) . ?
Mo1 S1 2.4227(18) . ?
Mo1 P1 2.5748(19) . ?
Mo1 Fe2 2.6479(11) . ?
Mo1 Fe3 2.6658(11) . ?
Mo1 Fe1 2.6815(10) . ?
Fe1 S2 2.2515(18) . ?
Fe1 S3 2.2543(18) . ?
Fe1 S4 2.2661(18) 2_565 ?
Fe1 S4 2.4007(18) . ?
Fe1 Fe2 2.6127(13) . ?
Fe1 Fe3 2.6302(13) . ?
Fe1 Fe1 2.6512(17) 2_565 ?
Fe2 S1 2.2245(19) . ?
Fe2 S2 2.2342(19) . ?
Fe2 S4 2.3144(19) . ?
Fe2 P3 2.3324(19) . ?
Fe2 Fe3 2.6230(13) . ?
Fe3 S1 2.2296(19) . ?
Fe3 S3 2.2332(19) . ?
Fe3 S4 2.3151(19) . ?
Fe3 P2 2.354(2) . ?
S4 Fe1 2.2661(18) 2_565 ?
Cl1 C2 1.732(7) . ?
Cl2 C3 1.728(7) . ?
Cl3 C4 1.732(7) . ?
Cl4 C5 1.728(7) . ?
P1 C7 1.813(8) . ?
P1 C11 1.829(8) . ?
P1 C15 1.820(7) . ?
P2 C27 1.820(12) . ?
P2 C19 1.840(12) . ?
P2 C23 1.839(9) . ?
P3 C35 1.823(8) . ?
P3 C31 1.819(8) . ?
P3 C39 1.811(8) . ?
O1 C1 1.328(8) . ?
O2 C6 1.314(8) . ?
C1 C2 1.384(9) . ?
C1 C6 1.413(9) . ?
C2 C3 1.408(10) . ?
C3 C4 1.379(11) . ?
C4 C5 1.387(10) . ?
C5 C6 1.404(9) . ?
C7 C8 1.538(10) . ?
C8 C9 1.495(14) . ?
C9 C10 1.081(19) . ?
C11 C12 1.516(11) . ?
C12 C13 1.574(14) . ?
C13 C14 1.32(2) . ?
C15 C16 1.512(11) . ?
C16 C17 1.520(11) . ?
C17 C18 1.530(15) . ?
C19 C20 1.20(2) . ?
C20 C21 1.56(3) . ?
C21 C22 1.66(4) . ?
C23 C24 1.489(13) . ?
C24 C25 1.538(13) . ?
C25 C26 1.449(15) . ?
C27 C28 1.509(14) . ?
C28 C29 1.587(16) . ?
C29 C30 1.461(17) . ?
C31 C32 1.529(11) . ?
C32 C33 1.517(14) . ?
C33 C34 1.485(17) . ?
C35 C36 1.494(11) . ?
C36 C37 1.521(11) . ?
C37 C38 1.511(12) . ?
C39 C40 1.478(14) . ?
C40 C41 1.491(17) . ?
C41 C42 1.49(4) . ?
C43 Cl5 1.66(2) . ?
C43 Cl6 1.99(3) . ?
